data_7012204
loop_
_publ_author_name
'Luan, Guoyou'
'Li, Yangguang'
'Wang, Shutao'
'Wang, Enbo'
'Han, Zhengbo'
'Hu, Changwen'
'Hu, Ninghai'
'Jia, Hengqing'

_publ_section_title
;
 A new \a-Keggin type polyoxometalate coordinated to four silver
 complex moieties: {PW9V3O40[Ag(2,2'-bipy)]2[Ag2(2,2'-bipy)3]2}
;
_journal_coden_ASTM DTARAF
_journal_issue 2
_journal_name_full 'Dalton Transactions'
_journal_page_first 233
_journal_page_last 235
_journal_paper_doi 10.1039/b208531c
_journal_year 2003
_chemical_formula_sum 'C80 H64 Ag6 N16 O40 P V3 W9'
_chemical_formula_weight 4375.13
_space_group_IT_number 2
_symmetry_cell_setting triclinic
_symmetry_space_group_name_Hall '-P 1'
_symmetry_space_group_name_H-M 'P -1'
_atom_sites_solution_hydrogens geom
_atom_sites_solution_primary direct
_atom_sites_solution_secondary difmap
_audit_creation_method SHELXL-97
_cell_angle_alpha 69.60(3)
_cell_angle_beta 73.61(3)
_cell_angle_gamma 83.27(3)
_cell_formula_units_Z 1
_cell_length_a 13.541(3)
_cell_length_b 13.702(3)
_cell_length_c 14.408(3)
_cell_measurement_reflns_used 25
_cell_measurement_temperature 293(2)
_cell_measurement_theta_max 10.98
_cell_measurement_theta_min 4.93
_cell_volume 2403.2(11)
_computing_structure_refinement 'SHELXL-97 (Sheldrick, 1997)'
_computing_structure_solution 'SHELXS-97 (Sheldrick, 1990)'
_diffrn_ambient_temperature 293(2)
_diffrn_measured_fraction_theta_full 0.979
_diffrn_measured_fraction_theta_max 0.979
_diffrn_measurement_device 'Siemens P4 diffractometer'
_diffrn_measurement_method '\w scans'
_diffrn_radiation_monochromator graphite
_diffrn_radiation_source 'fine-focus sealed tube'
_diffrn_radiation_type MoK\a
_diffrn_radiation_wavelength 0.71073
_diffrn_reflns_av_R_equivalents 0.0224
_diffrn_reflns_av_sigmaI/netI 0.0551
_diffrn_reflns_limit_h_max 15
_diffrn_reflns_limit_h_min -1
_diffrn_reflns_limit_k_max 14
_diffrn_reflns_limit_k_min -14
_diffrn_reflns_limit_l_max 16
_diffrn_reflns_limit_l_min -16
_diffrn_reflns_number 8740
_diffrn_reflns_theta_full 24.01
_diffrn_reflns_theta_max 24.01
_diffrn_reflns_theta_min 1.56
_diffrn_standards_decay_% 0.0
_diffrn_standards_interval_count 100
_diffrn_standards_number 3
_exptl_absorpt_coefficient_mu 12.298
_exptl_absorpt_correction_T_max 0.2316
_exptl_absorpt_correction_T_min 0.100
_exptl_absorpt_correction_type psi-scan
_exptl_crystal_colour brown
_exptl_crystal_density_diffrn 3.023
_exptl_crystal_density_method 'not measured'
_exptl_crystal_description plate
_exptl_crystal_F_000 2008
_exptl_crystal_size_max 0.48
_exptl_crystal_size_mid 0.26
_exptl_crystal_size_min 0.18
_refine_diff_density_max 2.704
_refine_diff_density_min -3.274
_refine_diff_density_rms 0.292
_refine_ls_extinction_method none
_refine_ls_goodness_of_fit_ref 1.013
_refine_ls_hydrogen_treatment mixed
_refine_ls_matrix_type full
_refine_ls_number_parameters 725
_refine_ls_number_reflns 7413
_refine_ls_number_restraints 192
_refine_ls_restrained_S_all 1.253
_refine_ls_R_factor_all 0.0640
_refine_ls_R_factor_gt 0.0484
_refine_ls_shift/su_max 0.020
_refine_ls_shift/su_mean 0.001
_refine_ls_structure_factor_coef Fsqd
_refine_ls_weighting_details 'calc w=1/[\s^2^(Fo^2^)+(0.0770P)^2^+0.0000P] where P=(Fo^2^+2Fc^2^)/3'
_refine_ls_weighting_scheme calc
_refine_ls_wR_factor_gt 0.1183
_refine_ls_wR_factor_ref 0.1245
_reflns_number_gt 5839
_reflns_number_total 7413
_reflns_threshold_expression >2sigma(I)
_cod_data_source_file b208531c.txt
_cod_data_source_block l017a
_cod_depositor_comments
;
The following automatic conversions were performed:
'_symmetry_cell_setting' value 'Triclinic' changed to 'triclinic'
according to '/home/saulius/struct/CIF-dictionaries/cif_core.dic'
dictionary named 'cif_core.dic' version 2.4.1 from 2010-06-29.

Automatic conversion script
Id: cif_fix_enum 1527 2010-12-29 10:47:43Z saulius 
;
_cod_original_cell_volume 2403.2(8)
_cod_original_sg_symbol_H-M P-1
_cod_database_code 7012204

loop_
_symmetry_equiv_pos_as_xyz
'x, y, z'
'-x, -y, -z'

loop_
_atom_site_label
_atom_site_type_symbol
_atom_site_fract_x
_atom_site_fract_y
_atom_site_fract_z
_atom_site_U_iso_or_equiv
_atom_site_adp_type
_atom_site_occupancy
_atom_site_symmetry_multiplicity
_atom_site_calc_flag
_atom_site_refinement_flags
_atom_site_disorder_assembly
_atom_site_disorder_group
W1 W -0.56840(3) 1.26681(2) 0.92204(3) 0.02046(10) Uani 0.75 1 d P . 1
V1 V -0.56840(3) 1.26681(2) 0.92204(3) 0.02046(10) Uani 0.25 1 d P . 2
W2 W -0.30069(3) 0.91124(3) 1.12613(3) 0.02766(11) Uani 0.75 1 d P . 1
V2 V -0.30069(3) 0.91124(3) 1.12613(3) 0.02766(11) Uani 0.25 1 d P . 2
W3 W -0.54218(3) 0.99924(3) 1.25447(3) 0.02453(10) Uani 0.75 1 d P . 1
V3 V -0.54218(3) 0.99924(3) 1.25447(3) 0.02453(10) Uani 0.25 1 d P . 2
W4 W -0.32861(3) 1.17934(3) 0.79638(3) 0.01734(9) Uani 0.75 1 d P . 1
V4 V -0.32861(3) 1.17934(3) 0.79638(3) 0.01734(9) Uani 0.25 1 d P . 2
W5 W -0.73864(3) 1.08766(3) 1.12610(3) 0.02476(10) Uani 0.75 1 d P . 1
V5 V -0.73864(3) 1.08766(3) 1.12610(3) 0.02476(10) Uani 0.25 1 d P . 2
W6 W -0.37219(3) 1.17695(3) 1.05110(3) 0.02078(10) Uani 0.75 1 d P . 1
V6 V -0.37219(3) 1.17695(3) 1.05110(3) 0.02078(10) Uani 0.25 1 d P . 2
Ag1 Ag -0.46212(8) 0.75290(7) 1.34096(7) 0.0698(3) Uani 1 1 d U . .
Ag2 Ag -0.24065(6) 0.84989(5) 0.63196(6) 0.0515(2) Uani 1 1 d U . .
Ag3 Ag -0.04630(6) 0.50987(7) 0.73994(6) 0.0580(3) Uani 1 1 d . . .
P1 P -0.5000 1.0000 1.0000 0.0153(5) Uani 1 2 d SU . .
O1 O -0.4212(7) 1.0156(7) 0.8985(7) 0.022(3) Uani 0.50 1 d PU . .
O2 O -0.4663(5) 1.1208(5) 1.1796(5) 0.0579(19) Uani 1 1 d U . .
O3 O -0.3565(6) 0.7838(5) 1.1445(5) 0.0617(17) Uani 1 1 d U . .
O4 O -0.2902(5) 1.0576(5) 1.0847(5) 0.0513(18) Uani 1 1 d U . .
O5 O -0.6734(5) 1.2139(5) 1.0445(5) 0.0609(17) Uani 1 1 d U . .
O6 O -0.4150(5) 0.9238(4) 1.2369(5) 0.0506(18) Uani 1 1 d U . .
O7 O -0.4818(5) 1.2609(5) 1.0044(4) 0.0473(16) Uani 1 1 d U . .
O8 O -0.5601(5) 0.9970(4) 1.3731(4) 0.0407(15) Uani 1 1 d U . .
O9 O -0.2484(5) 1.2651(4) 0.7031(4) 0.0419(19) Uani 1 1 d . . .
O10 O -0.2101(4) 0.8684(5) 1.1875(4) 0.0412(18) Uani 1 1 d . . .
O11 O -0.6004(4) 1.3932(4) 0.8865(4) 0.0367(15) Uani 1 1 d U . .
O12 O -0.6088(5) 0.8737(4) 1.2802(5) 0.0486(16) Uani 1 1 d U . .
O13 O -0.4503(5) 1.2649(5) 0.8138(4) 0.0463(16) Uani 1 1 d U . .
O14 O -0.2319(5) 0.9195(5) 0.9907(5) 0.0517(16) Uani 1 1 d U . .
O15 O -0.3142(5) 1.2621(4) 1.0744(4) 0.0472(17) Uani 1 1 d . . .
O16 O -0.8511(4) 1.1296(4) 1.1835(5) 0.0417(18) Uani 1 1 d . . .
O17 O -0.6602(5) 1.0734(4) 1.2211(5) 0.0460(16) Uani 1 1 d U . .
O18 O -0.5885(7) 1.0789(7) 0.9862(7) 0.018(2) Uani 0.50 1 d PU . .
O19 O -0.2455(4) 1.0596(4) 0.8176(5) 0.0413(15) Uani 1 1 d U . .
O20 O -0.5400(7) 0.8929(6) 1.0393(6) 0.0150(19) Uani 0.50 1 d PU . .
O21 O -0.3065(5) 1.1965(5) 0.9116(5) 0.0491(17) Uani 1 1 d U . .
O22 O -0.4501(7) 1.0165(7) 1.0779(7) 0.017(2) Uani 0.50 1 d P . .
N11 N -0.3744(5) 0.6022(5) 1.4017(5) 0.034(2) Uani 1 1 d . . .
N12 N -0.4951(7) 0.7065(6) 1.5181(6) 0.055(3) Uani 1 1 d . . .
C11 C -0.3045(7) 0.5565(7) 1.3416(6) 0.044(3) Uani 1 1 d . . .
H11 H -0.2874 0.5900 1.2710 0.053 Uiso 1 1 calc R . .
C12 C -0.2567(7) 0.4610(7) 1.3811(7) 0.050(3) Uani 1 1 d . . .
H12 H -0.2068 0.4323 1.3382 0.060 Uiso 1 1 calc R . .
C13 C -0.2848(8) 0.4119(7) 1.4824(7) 0.052(3) Uani 1 1 d . . .
H13 H -0.2580 0.3457 1.5101 0.062 Uiso 1 1 calc R . .
C14 C -0.3540(6) 0.4591(6) 1.5470(6) 0.037(2) Uani 1 1 d . . .
H14 H -0.3702 0.4270 1.6178 0.044 Uiso 1 1 calc R . .
C15 C -0.3979(6) 0.5540(6) 1.5040(6) 0.030(2) Uani 1 1 d . . .
C16 C -0.4704(6) 0.6099(6) 1.5671(6) 0.030(2) Uani 1 1 d U . .
C17 C -0.5033(6) 0.5677(6) 1.6714(6) 0.036(2) Uani 1 1 d . . .
H17 H -0.4840 0.4997 1.7041 0.043 Uiso 1 1 calc R . .
C18 C -0.5645(8) 0.6246(7) 1.7280(7) 0.048(3) Uani 1 1 d . . .
H18 H -0.5888 0.5956 1.7988 0.058 Uiso 1 1 calc R . .
C19 C -0.5887(9) 0.7242(7) 1.6783(8) 0.061(4) Uani 1 1 d . . .
H19 H -0.6268 0.7659 1.7153 0.073 Uiso 1 1 calc R . .
C110 C -0.5568(11) 0.7640(8) 1.5725(8) 0.078(5) Uani 1 1 d . . .
H110 H -0.5779 0.8308 1.5384 0.094 Uiso 1 1 calc R . .
N21 N -0.2058(6) 0.9438(6) 0.4602(6) 0.048(3) Uani 1 1 d . . .
N22 N -0.0594(6) 0.8590(5) 0.5622(5) 0.043(2) Uani 1 1 d . . .
C21 C -0.2811(9) 0.9845(6) 0.4136(7) 0.053(3) Uani 1 1 d . . .
H21 H -0.3488 0.9763 0.4536 0.063 Uiso 1 1 calc R . .
C22 C -0.2644(9) 1.0373(7) 0.3109(7) 0.054(3) Uani 1 1 d . . .
H22 H -0.3180 1.0651 0.2802 0.064 Uiso 1 1 calc R . .
C23 C -0.1600(9) 1.0465(8) 0.2547(7) 0.074(3) Uani 1 1 d . . .
H23 H -0.1433 1.0825 0.1846 0.089 Uiso 1 1 calc R . .
C24 C -0.0861(8) 1.0050(7) 0.3000(7) 0.052(3) Uani 1 1 d . . .
H24 H -0.0178 1.0115 0.2618 0.063 Uiso 1 1 calc R . .
C25 C -0.1096(8) 0.9514(6) 0.4048(6) 0.044(2) Uani 1 1 d U . .
C26 C -0.0307(7) 0.9056(6) 0.4593(6) 0.039(2) Uani 1 1 d U . .
C27 C 0.0743(8) 0.9077(7) 0.4099(7) 0.053(3) Uani 1 1 d . . .
H27 H 0.0951 0.9401 0.3392 0.064 Uiso 1 1 calc R . .
C28 C 0.1463(8) 0.8640(7) 0.4613(7) 0.053(3) Uani 1 1 d U . .
H28 H 0.2157 0.8659 0.4265 0.064 Uiso 1 1 calc R . .
C29 C 0.1148(9) 0.8149(7) 0.5701(8) 0.065(4) Uani 1 1 d . . .
H29 H 0.1608 0.7839 0.6098 0.078 Uiso 1 1 calc R . .
C210 C 0.0094(8) 0.8181(7) 0.6103(8) 0.056(3) Uani 1 1 d . . .
H210 H -0.0144 0.7866 0.6809 0.068 Uiso 1 1 calc R . .
N31 N -0.2999(5) 0.6888(5) 0.7211(5) 0.0274(18) Uani 1 1 d . . .
N32 N -0.0796(5) 0.5946(5) 0.5949(5) 0.033(2) Uani 1 1 d . . .
C31 C -0.3663(7) 0.6689(6) 0.8134(6) 0.038(2) Uani 1 1 d . . .
H31 H -0.3989 0.7254 0.8321 0.046 Uiso 1 1 calc R . .
C32 C -0.3896(6) 0.5729(6) 0.8815(6) 0.038(2) Uani 1 1 d U . .
H32 H -0.4352 0.5637 0.9456 0.045 Uiso 1 1 calc R . .
C33 C -0.3431(7) 0.4879(6) 0.8531(7) 0.042(3) Uani 1 1 d . . .
H33 H -0.3573 0.4200 0.8968 0.050 Uiso 1 1 calc R . .
C34 C -0.2759(6) 0.5082(6) 0.7584(7) 0.040(3) Uani 1 1 d . . .
H34 H -0.2450 0.4525 0.7372 0.048 Uiso 1 1 calc R . .
C35 C -0.2525(6) 0.6061(5) 0.6942(6) 0.025(2) Uani 1 1 d . . .
C36 C -0.1781(6) 0.6301(5) 0.5932(5) 0.028(2) Uani 1 1 d . . .
C37 C -0.2001(7) 0.6877(6) 0.5031(6) 0.036(2) Uani 1 1 d . . .
H37 H -0.2668 0.7139 0.5043 0.044 Uiso 1 1 calc R . .
C38 C -0.1284(8) 0.7085(6) 0.4110(7) 0.046(3) Uani 1 1 d . . .
H38 H -0.1458 0.7441 0.3496 0.055 Uiso 1 1 calc R . .
C39 C -0.0271(8) 0.6735(6) 0.4131(7) 0.051(3) Uani 1 1 d . . .
H39 H 0.0256 0.6876 0.3528 0.061 Uiso 1 1 calc R . .
C310 C -0.0072(7) 0.6174(6) 0.5069(6) 0.035(2) Uani 1 1 d . . .
H310 H 0.0600 0.5947 0.5082 0.042 Uiso 1 1 calc R . .
N41 N -0.0351(6) 0.3470(6) 0.8505(6) 0.046(2) Uani 1 1 d U . .
N42 N 0.0421(5) 0.5211(6) 0.8492(5) 0.046(2) Uani 1 1 d . . .
C41 C -0.0819(8) 0.2625(9) 0.8589(8) 0.064(4) Uani 1 1 d . . .
H41 H -0.1258 0.2713 0.8171 0.077 Uiso 1 1 calc R . .
C42 C -0.0708(8) 0.1654(9) 0.9232(8) 0.060(3) Uani 1 1 d U . .
H42 H -0.1057 0.1095 0.9260 0.072 Uiso 1 1 calc R . .
C43 C -0.0044(9) 0.1530(9) 0.9855(9) 0.069(4) Uani 1 1 d U . .
H43 H 0.0058 0.0876 1.0310 0.083 Uiso 1 1 calc R . .
C44 C 0.0435(9) 0.2338(8) 0.9796(8) 0.062(3) Uani 1 1 d U . .
H44 H 0.0878 0.2244 1.0212 0.075 Uiso 1 1 calc R . .
C45 C 0.0293(6) 0.3374(7) 0.9098(6) 0.043(3) Uani 1 1 d . . .
C46 C 0.0764(7) 0.4300(8) 0.9021(7) 0.050(3) Uani 1 1 d U . .
C47 C 0.1568(8) 0.4297(10) 0.9506(9) 0.081(4) Uani 1 1 d . . .
H47 H 0.1839 0.3671 0.9867 0.097 Uiso 1 1 calc R . .
C48 C 0.1923(8) 0.5224(9) 0.9429(8) 0.067(3) Uani 1 1 d U . .
H48 H 0.2446 0.5227 0.9731 0.080 Uiso 1 1 calc R . .
C49 C 0.1539(9) 0.6092(10) 0.8942(9) 0.078(4) Uani 1 1 d U . .
H49 H 0.1768 0.6714 0.8923 0.094 Uiso 1 1 calc R . .
C410 C 0.0798(8) 0.6118(8) 0.8448(8) 0.061(3) Uani 1 1 d . . .
H410 H 0.0551 0.6755 0.8080 0.073 Uiso 1 1 calc R . .

loop_
_atom_site_aniso_label
_atom_site_aniso_U_11
_atom_site_aniso_U_22
_atom_site_aniso_U_33
_atom_site_aniso_U_23
_atom_site_aniso_U_13
_atom_site_aniso_U_12
W1 0.03035(19) 0.01235(15) 0.01423(15) 0.00011(12) -0.00533(14) 0.00134(14)
V1 0.03035(19) 0.01235(15) 0.01423(15) 0.00011(12) -0.00533(14) 0.00134(14)
W2 0.02034(18) 0.0350(2) 0.02187(18) 0.00108(15) -0.00959(15) -0.00140(16)
V2 0.02034(18) 0.0350(2) 0.02187(18) 0.00108(15) -0.00959(15) -0.00140(16)
W3 0.02926(19) 0.02633(17) 0.01391(16) -0.00483(13) -0.00324(15) 0.00346(16)
V3 0.02926(19) 0.02633(17) 0.01391(16) -0.00483(13) -0.00324(15) 0.00346(16)
W4 0.01631(16) 0.01677(15) 0.01153(15) 0.00224(12) 0.00098(13) -0.00516(14)
V4 0.01631(16) 0.01677(15) 0.01153(15) 0.00224(12) 0.00098(13) -0.00516(14)
W5 0.01801(18) 0.03193(18) 0.02160(17) -0.00989(13) -0.00012(15) 0.00070(15)
V5 0.01801(18) 0.03193(18) 0.02160(17) -0.00989(13) -0.00012(15) 0.00070(15)
W6 0.02085(17) 0.01948(15) 0.02259(16) -0.00732(12) -0.00409(14) -0.00540(14)
V6 0.02085(17) 0.01948(15) 0.02259(16) -0.00732(12) -0.00409(14) -0.00540(14)
Ag1 0.0783(5) 0.0592(4) 0.0423(4) 0.0114(3) -0.0127(4) 0.0157(4)
Ag2 0.0551(4) 0.0375(3) 0.0423(3) -0.0098(3) 0.0162(3) -0.0088(3)
Ag3 0.0492(4) 0.0814(5) 0.0427(4) -0.0121(3) -0.0208(3) -0.0034(4)
P1 0.0164(8) 0.0135(8) 0.0135(8) -0.0031(6) -0.0032(7) 0.0031(7)
O1 0.028(5) 0.028(4) 0.017(4) -0.015(3) -0.009(4) 0.001(4)
O2 0.048(3) 0.042(3) 0.059(3) -0.004(2) 0.002(2) 0.013(2)
O3 0.073(3) 0.069(3) 0.053(3) -0.024(2) -0.016(2) -0.027(2)
O4 0.041(3) 0.040(3) 0.052(3) -0.003(2) 0.002(2) 0.008(2)
O5 0.070(3) 0.072(3) 0.049(2) -0.022(2) -0.017(2) -0.026(2)
O6 0.037(3) 0.033(2) 0.056(3) 0.000(2) 0.006(2) 0.010(2)
O7 0.040(3) 0.063(3) 0.039(2) -0.0238(19) -0.008(2) 0.012(2)
O8 0.053(3) 0.038(2) 0.029(2) -0.0107(17) -0.010(2) 0.004(2)
O9 0.044(3) 0.040(3) 0.032(3) 0.005(2) -0.014(3) -0.002(3)
O10 0.023(3) 0.061(3) 0.034(3) -0.012(3) -0.009(2) 0.009(3)
O11 0.044(3) 0.027(2) 0.029(2) -0.0008(18) -0.009(2) 0.007(2)
O12 0.049(3) 0.045(2) 0.062(3) -0.0183(19) -0.031(2) 0.001(2)
O13 0.040(3) 0.058(3) 0.040(2) -0.0190(19) -0.012(2) 0.016(2)
O14 0.061(3) 0.055(3) 0.040(2) -0.0117(19) -0.012(2) -0.024(2)
O15 0.039(3) 0.055(3) 0.060(3) -0.038(2) -0.002(3) -0.014(3)
O16 0.025(3) 0.046(3) 0.047(3) -0.018(2) 0.002(3) 0.006(3)
O17 0.051(3) 0.032(2) 0.064(3) -0.0182(18) -0.028(2) 0.003(2)
O18 0.018(3) 0.013(3) 0.017(3) -0.001(2) -0.003(2) -0.001(2)
O19 0.043(2) 0.035(2) 0.053(2) -0.0111(18) -0.0299(19) 0.001(2)
O20 0.016(3) 0.014(3) 0.014(3) -0.006(2) 0.000(2) 0.000(2)
O21 0.046(3) 0.064(3) 0.036(2) -0.0175(19) -0.017(2) 0.018(2)
O22 0.019(4) 0.022(4) 0.014(4) -0.007(3) -0.008(3) 0.003(4)
N11 0.038(4) 0.037(3) 0.023(3) -0.006(3) -0.011(3) 0.009(3)
N12 0.080(6) 0.034(4) 0.027(4) 0.006(3) -0.008(4) 0.019(4)
C11 0.044(5) 0.063(5) 0.019(4) -0.009(4) -0.003(4) -0.007(5)
C12 0.047(5) 0.054(5) 0.041(5) -0.015(4) -0.010(4) 0.020(4)
C13 0.053(6) 0.052(5) 0.049(5) -0.018(4) -0.015(5) 0.017(5)
C14 0.035(4) 0.040(4) 0.032(4) -0.005(3) -0.013(4) -0.003(4)
C15 0.036(4) 0.027(4) 0.022(4) -0.007(3) -0.003(3) 0.004(3)
C16 0.032(4) 0.031(4) 0.027(4) 0.002(3) -0.019(3) -0.003(3)
C17 0.036(4) 0.027(4) 0.042(4) -0.007(3) -0.013(4) 0.003(4)
C18 0.062(6) 0.053(4) 0.035(4) -0.024(3) -0.008(4) 0.001(5)
C19 0.080(7) 0.047(5) 0.053(5) -0.027(4) -0.002(5) 0.010(5)
C110 0.121(10) 0.039(5) 0.047(6) -0.006(5) -0.001(7) 0.023(6)
N21 0.050(5) 0.042(4) 0.032(4) -0.009(3) 0.018(4) -0.006(4)
N22 0.045(4) 0.040(3) 0.038(4) -0.016(3) 0.007(3) -0.014(3)
C21 0.067(7) 0.032(4) 0.046(5) -0.015(4) 0.014(5) -0.018(5)
C22 0.079(7) 0.039(4) 0.039(5) -0.015(4) -0.001(5) -0.011(5)
C23 0.102(8) 0.089(6) 0.035(4) -0.027(4) 0.009(5) -0.062(6)
C24 0.047(5) 0.078(5) 0.037(4) -0.029(4) 0.010(4) -0.035(4)
C25 0.062(5) 0.035(3) 0.034(3) -0.021(3) 0.007(3) -0.013(3)
C26 0.043(4) 0.037(3) 0.033(3) -0.019(3) 0.015(3) -0.019(3)
C27 0.055(6) 0.049(5) 0.047(5) -0.022(4) 0.017(5) -0.016(5)
C28 0.059(5) 0.047(4) 0.052(4) -0.032(3) 0.009(4) -0.003(4)
C29 0.075(7) 0.048(4) 0.075(6) -0.039(4) 0.002(6) -0.008(5)
C210 0.052(6) 0.048(5) 0.046(5) -0.011(4) 0.019(5) -0.007(5)
N31 0.036(3) 0.024(3) 0.016(3) 0.002(2) -0.003(3) -0.010(3)
N32 0.037(4) 0.028(3) 0.029(3) -0.006(3) -0.006(3) 0.000(3)
C31 0.036(5) 0.028(3) 0.043(4) -0.020(3) 0.017(4) -0.017(3)
C32 0.034(4) 0.046(4) 0.033(3) -0.015(3) 0.001(3) -0.018(3)
C33 0.049(5) 0.026(4) 0.035(5) 0.012(4) -0.007(4) -0.023(4)
C34 0.026(4) 0.028(4) 0.060(5) -0.008(4) -0.010(4) -0.008(3)
C35 0.029(4) 0.020(3) 0.028(3) -0.009(3) -0.010(3) -0.001(3)
C36 0.043(4) 0.020(3) 0.028(3) -0.011(2) -0.015(3) -0.009(3)
C37 0.051(5) 0.022(3) 0.038(4) -0.008(3) -0.015(4) -0.004(4)
C38 0.076(6) 0.025(4) 0.033(4) -0.004(3) -0.012(4) -0.008(4)
C39 0.053(6) 0.047(4) 0.054(5) -0.034(3) 0.006(4) -0.001(4)
C310 0.024(4) 0.036(4) 0.041(4) -0.020(3) 0.008(4) 0.000(3)
N41 0.037(3) 0.065(4) 0.036(3) -0.003(3) -0.021(3) -0.013(3)
N42 0.031(4) 0.076(5) 0.040(3) -0.025(3) -0.014(3) -0.001(4)
C41 0.040(5) 0.101(8) 0.045(5) -0.007(5) -0.011(5) -0.028(5)
C42 0.043(5) 0.065(5) 0.054(5) -0.009(4) 0.003(4) -0.004(4)
C43 0.058(6) 0.079(7) 0.059(6) -0.021(5) -0.010(6) 0.026(6)
C44 0.065(6) 0.076(6) 0.046(5) -0.023(4) -0.020(5) 0.029(5)
C45 0.026(4) 0.078(5) 0.026(4) -0.022(4) -0.006(3) 0.015(4)
C46 0.034(4) 0.075(5) 0.046(4) -0.027(3) -0.012(3) 0.007(4)
C47 0.042(5) 0.120(8) 0.103(7) -0.066(6) -0.032(5) 0.034(6)
C48 0.053(5) 0.091(5) 0.071(5) -0.034(4) -0.025(4) -0.010(4)
C49 0.058(6) 0.123(7) 0.074(6) -0.060(5) -0.002(5) -0.028(6)
C410 0.051(6) 0.074(5) 0.073(5) -0.041(4) -0.017(5) -0.007(5)

loop_
_atom_type_symbol
_atom_type_description
_atom_type_scat_dispersion_real
_atom_type_scat_dispersion_imag
_atom_type_scat_source
C C 0.0033 0.0016 'International Tables Vol C Tables 4.2.6.8 and 6.1.1.4'
H H 0.0000 0.0000 'International Tables Vol C Tables 4.2.6.8 and 6.1.1.4'
N N 0.0061 0.0033 'International Tables Vol C Tables 4.2.6.8 and 6.1.1.4'
O O 0.0106 0.0060 'International Tables Vol C Tables 4.2.6.8 and 6.1.1.4'
V V 0.3005 0.5294 'International Tables Vol C Tables 4.2.6.8 and 6.1.1.4'
Ag Ag -0.8971 1.1015 'International Tables Vol C Tables 4.2.6.8 and 6.1.1.4'
W W -0.8490 6.8722 'International Tables Vol C Tables 4.2.6.8 and 6.1.1.4'
P P 0.1023 0.0942 'International Tables Vol C Tables 4.2.6.8 and 6.1.1.4'

loop_
_geom_angle_atom_site_label_1
_geom_angle_atom_site_label_2
_geom_angle_atom_site_label_3
_geom_angle
_geom_angle_site_symmetry_1
_geom_angle_site_symmetry_3
_geom_angle_publ_flag
O11 W1 O7 101.1(3) . . ?
O11 W1 O5 101.2(3) . . ?
O7 W1 O5 87.5(3) . . ?
O11 W1 O13 100.8(3) . . ?
O7 W1 O13 89.0(3) . . ?
O5 W1 O13 158.1(3) . . ?
O11 W1 O3 101.5(3) . 2_477 ?
O7 W1 O3 157.4(3) . 2_477 ?
O5 W1 O3 87.5(3) . 2_477 ?
O13 W1 O3 87.5(3) . 2_477 ?
O11 W1 O18 159.3(3) . . ?
O7 W1 O18 93.0(3) . . ?
O5 W1 O18 64.1(3) . . ?
O13 W1 O18 94.5(3) . . ?
O3 W1 O18 65.1(3) 2_477 . ?
O11 W1 O20 159.3(3) . 2_477 ?
O7 W1 O20 64.3(3) . 2_477 ?
O5 W1 O20 93.1(3) . 2_477 ?
O13 W1 O20 66.0(3) . 2_477 ?
O3 W1 O20 94.0(3) 2_477 2_477 ?
O18 W1 O20 41.4(3) . 2_477 ?
O10 W2 O14 103.2(3) . . ?
O10 W2 O3 100.3(3) . . ?
O14 W2 O3 89.0(3) . . ?
O10 W2 O4 102.6(3) . . ?
O14 W2 O4 88.0(3) . . ?
O3 W2 O4 157.0(3) . . ?
O10 W2 O6 100.2(3) . . ?
O14 W2 O6 156.6(3) . . ?
O3 W2 O6 87.1(3) . . ?
O4 W2 O6 86.6(3) . . ?
O10 W2 O18 159.2(3) . 2_477 ?
O14 W2 O18 64.2(3) . 2_477 ?
O3 W2 O18 64.6(3) . 2_477 ?
O4 W2 O18 93.7(3) . 2_477 ?
O6 W2 O18 93.4(3) . 2_477 ?
O10 W2 O22 157.7(3) . . ?
O14 W2 O22 93.9(3) . . ?
O3 W2 O22 94.1(3) . . ?
O4 W2 O22 63.3(3) . . ?
O6 W2 O22 63.4(3) . . ?
O18 W2 O22 42.9(3) 2_477 . ?
O8 W3 O2 101.6(3) . . ?
O8 W3 O17 101.5(3) . . ?
O2 W3 O17 88.9(3) . . ?
O8 W3 O6 100.3(3) . . ?
O2 W3 O6 87.2(3) . . ?
O17 W3 O6 158.2(3) . . ?
O8 W3 O12 99.8(3) . . ?
O2 W3 O12 158.6(3) . . ?
O17 W3 O12 88.3(3) . . ?
O6 W3 O12 87.5(3) . . ?
O8 W3 O22 158.1(3) . . ?
O2 W3 O22 63.9(3) . . ?
O17 W3 O22 94.9(3) . . ?
O6 W3 O22 64.2(3) . . ?
O12 W3 O22 95.1(3) . . ?
O8 W3 O1 159.9(3) . 2_477 ?
O2 W3 O1 93.5(3) . 2_477 ?
O17 W3 O1 65.3(3) . 2_477 ?
O6 W3 O1 93.5(3) . 2_477 ?
O12 W3 O1 66.1(3) . 2_477 ?
O22 W3 O1 42.0(3) . 2_477 ?
O9 W4 O19 101.4(3) . . ?
O9 W4 O21 101.1(3) . . ?
O19 W4 O21 89.0(3) . . ?
O9 W4 O13 100.4(3) . . ?
O19 W4 O13 158.2(2) . . ?
O21 W4 O13 87.7(3) . . ?
O9 W4 O12 101.4(3) . 2_477 ?
O19 W4 O12 88.4(3) . 2_477 ?
O21 W4 O12 157.4(3) . 2_477 ?
O13 W4 O12 86.4(3) . 2_477 ?
O9 W4 O1 160.6(3) . . ?
O19 W4 O1 65.0(3) . . ?
O21 W4 O1 92.7(3) . . ?
O13 W4 O1 93.7(3) . . ?
O12 W4 O1 66.0(3) 2_477 . ?
O9 W4 O20 158.3(3) . 2_477 ?
O19 W4 O20 93.8(3) . 2_477 ?
O21 W4 O20 63.4(3) . 2_477 ?
O13 W4 O20 65.6(3) . 2_477 ?
O12 W4 O20 94.4(3) 2_477 2_477 ?
O1 W4 O20 41.1(3) . 2_477 ?
O16 W5 O14 100.8(3) . 2_477 ?
O16 W5 O5 101.1(3) . . ?
O14 W5 O5 88.3(3) 2_477 . ?
O16 W5 O17 101.3(3) . . ?
O14 W5 O17 157.9(3) 2_477 . ?
O5 W5 O17 88.7(3) . . ?
O16 W5 O19 101.6(3) . 2_477 ?
O14 W5 O19 87.1(3) 2_477 2_477 ?
O5 W5 O19 157.3(3) . 2_477 ?
O17 W5 O19 87.3(3) . 2_477 ?
O16 W5 O1 160.3(3) . 2_477 ?
O14 W5 O1 92.9(3) 2_477 2_477 ?
O5 W5 O1 93.3(3) . 2_477 ?
O17 W5 O1 65.4(3) . 2_477 ?
O19 W5 O1 64.8(3) 2_477 2_477 ?
O16 W5 O18 158.1(3) . . ?
O14 W5 O18 64.5(3) 2_477 . ?
O5 W5 O18 64.0(3) . . ?
O17 W5 O18 94.6(3) . . ?
O19 W5 O18 94.1(3) 2_477 . ?
O1 W5 O18 41.6(3) 2_477 . ?
O15 W6 O4 102.2(3) . . ?
O15 W6 O2 100.6(3) . . ?
O4 W6 O2 88.3(3) . . ?
O15 W6 O21 102.3(3) . . ?
O4 W6 O21 88.0(3) . . ?
O2 W6 O21 157.1(3) . . ?
O15 W6 O7 100.6(3) . . ?
O4 W6 O7 157.2(3) . . ?
O2 W6 O7 88.2(3) . . ?
O21 W6 O7 86.5(3) . . ?
O15 W6 O22 159.3(3) . . ?
O4 W6 O22 64.8(3) . . ?
O2 W6 O22 64.4(3) . . ?
O21 W6 O22 93.7(3) . . ?
O7 W6 O22 93.4(3) . . ?
O15 W6 O20 158.7(3) . 2_477 ?
O4 W6 O20 93.5(3) . 2_477 ?
O2 W6 O20 94.1(3) . 2_477 ?
O21 W6 O20 63.6(3) . 2_477 ?
O7 W6 O20 64.3(3) . 2_477 ?
O22 W6 O20 41.9(3) . 2_477 ?
N11 Ag1 N12 70.7(3) . . ?
N11 Ag1 O6 134.8(2) . . ?
N12 Ag1 O6 119.8(3) . . ?
N11 Ag1 O12 158.9(2) . . ?
N12 Ag1 O12 109.4(3) . . ?
O6 Ag1 O12 64.5(2) . . ?
N31 Ag2 N21 131.8(3) . . ?
N31 Ag2 N22 114.8(2) . . ?
N21 Ag2 N22 71.0(3) . . ?
N32 Ag3 N41 142.6(3) . . ?
N32 Ag3 N42 142.1(3) . . ?
N41 Ag3 N42 73.1(3) . . ?
O20 P1 O20 180.000(2) 2_477 . ?
O20 P1 O1 70.9(5) 2_477 . ?
O20 P1 O1 109.1(5) . . ?
O20 P1 O1 109.1(5) 2_477 2_477 ?
O20 P1 O1 70.9(5) . 2_477 ?
O1 P1 O1 180.000(3) . 2_477 ?
O20 P1 O18 70.4(5) 2_477 . ?
O20 P1 O18 109.6(5) . . ?
O1 P1 O18 109.9(5) . . ?
O1 P1 O18 70.1(5) 2_477 . ?
O20 P1 O18 109.6(5) 2_477 2_477 ?
O20 P1 O18 70.4(5) . 2_477 ?
O1 P1 O18 70.1(5) . 2_477 ?
O1 P1 O18 109.9(5) 2_477 2_477 ?
O18 P1 O18 180.000(3) . 2_477 ?
O20 P1 O22 70.0(5) 2_477 . ?
O20 P1 O22 110.0(5) . . ?
O1 P1 O22 109.9(5) . . ?
O1 P1 O22 70.1(5) 2_477 . ?
O18 P1 O22 108.3(5) . . ?
O18 P1 O22 71.7(5) 2_477 . ?
O20 P1 O22 110.0(5) 2_477 2_477 ?
O20 P1 O22 70.0(5) . 2_477 ?
O1 P1 O22 70.1(5) . 2_477 ?
O1 P1 O22 109.9(5) 2_477 2_477 ?
O18 P1 O22 71.7(5) . 2_477 ?
O18 P1 O22 108.3(5) 2_477 2_477 ?
O22 P1 O22 180.0(6) . 2_477 ?
P1 O1 O20 53.8(4) . 2_477 ?
P1 O1 O18 55.4(4) . 2_477 ?
O20 O1 O18 89.9(6) 2_477 2_477 ?
P1 O1 O22 56.1(4) . 2_477 ?
O20 O1 O22 90.7(6) 2_477 2_477 ?
O18 O1 O22 90.9(6) 2_477 2_477 ?
P1 O1 V5 124.5(5) . 2_477 ?
O20 O1 V5 131.5(6) 2_477 2_477 ?
O18 O1 V5 69.2(4) 2_477 2_477 ?
O22 O1 V5 131.0(6) 2_477 2_477 ?
P1 O1 W5 124.5(5) . 2_477 ?
O20 O1 W5 131.5(6) 2_477 2_477 ?
O18 O1 W5 69.2(4) 2_477 2_477 ?
O22 O1 W5 131.0(6) 2_477 2_477 ?
V5 O1 W5 0.00(2) 2_477 2_477 ?
P1 O1 W4 123.7(5) . . ?
O20 O1 W4 69.9(4) 2_477 . ?
O18 O1 W4 131.4(6) 2_477 . ?
O22 O1 W4 131.3(5) 2_477 . ?
V5 O1 W4 91.5(3) 2_477 . ?
W5 O1 W4 91.5(3) 2_477 . ?
P1 O1 W3 124.2(6) . 2_477 ?
O20 O1 W3 131.7(6) 2_477 2_477 ?
O18 O1 W3 131.1(6) 2_477 2_477 ?
O22 O1 W3 68.1(5) 2_477 2_477 ?
V5 O1 W3 91.5(3) 2_477 2_477 ?
W5 O1 W3 91.5(3) 2_477 2_477 ?
W4 O1 W3 91.8(3) . 2_477 ?
P1 O1 V3 124.2(6) . 2_477 ?
O20 O1 V3 131.7(6) 2_477 2_477 ?
O18 O1 V3 131.1(6) 2_477 2_477 ?
O22 O1 V3 68.1(5) 2_477 2_477 ?
V5 O1 V3 91.5(3) 2_477 2_477 ?
W5 O1 V3 91.5(3) 2_477 2_477 ?
W4 O1 V3 91.8(3) . 2_477 ?
W3 O1 V3 0.00(2) 2_477 2_477 ?
W3 O2 W6 138.4(4) . . ?
W2 O3 V1 137.4(4) . 2_477 ?
W2 O3 W1 137.4(4) . 2_477 ?
V1 O3 W1 0.00(2) 2_477 2_477 ?
W6 O4 W2 139.1(4) . . ?
W5 O5 W1 138.9(4) . . ?
W3 O6 W2 138.2(4) . . ?
W3 O6 Ag1 102.8(3) . . ?
W2 O6 Ag1 105.9(3) . . ?
W1 O7 W6 139.3(4) . . ?
W3 O12 V4 135.5(3) . 2_477 ?
W3 O12 W4 135.5(3) . 2_477 ?
V4 O12 W4 0.00(2) 2_477 2_477 ?
W3 O12 Ag1 94.7(3) . . ?
V4 O12 Ag1 112.1(3) 2_477 . ?
W4 O12 Ag1 112.1(3) 2_477 . ?
W1 O13 W4 136.4(3) . . ?
V5 O14 W5 0.00(3) 2_477 2_477 ?
V5 O14 W2 139.1(4) 2_477 . ?
W5 O14 W2 139.1(4) 2_477 . ?
W3 O17 W5 137.5(4) . . ?
P1 O18 O20 53.7(4) . 2_477 ?
P1 O18 O1 54.5(4) . 2_477 ?
O20 O18 O1 89.1(6) 2_477 2_477 ?
P1 O18 O22 54.9(4) . 2_477 ?
O20 O18 O22 89.4(6) 2_477 2_477 ?
O1 O18 O22 90.0(6) 2_477 2_477 ?
P1 O18 W1 124.2(5) . . ?
O20 O18 W1 70.5(4) 2_477 . ?
O1 O18 W1 131.9(7) 2_477 . ?
O22 O18 W1 130.9(5) 2_477 . ?
P1 O18 W5 123.7(5) . . ?
O20 O18 W5 132.0(6) 2_477 . ?
O1 O18 W5 69.2(4) 2_477 . ?
O22 O18 W5 130.9(5) 2_477 . ?
W1 O18 W5 92.5(3) . . ?
P1 O18 V2 123.4(6) . 2_477 ?
O20 O18 V2 132.4(5) 2_477 2_477 ?
O1 O18 V2 130.5(6) 2_477 2_477 ?
O22 O18 V2 68.6(5) 2_477 2_477 ?
W1 O18 V2 92.3(3) . 2_477 ?
W5 O18 V2 91.4(3) . 2_477 ?
P1 O18 W2 123.4(6) . 2_477 ?
O20 O18 W2 132.4(5) 2_477 2_477 ?
O1 O18 W2 130.5(6) 2_477 2_477 ?
O22 O18 W2 68.6(5) 2_477 2_477 ?
W1 O18 W2 92.3(3) . 2_477 ?
W5 O18 W2 91.4(3) . 2_477 ?
V2 O18 W2 0.00(2) 2_477 2_477 ?
W4 O19 V5 138.3(3) . 2_477 ?
W4 O19 W5 138.3(3) . 2_477 ?
V5 O19 W5 0.00(3) 2_477 2_477 ?
P1 O20 O18 55.9(4) . 2_477 ?
P1 O20 O1 55.2(4) . 2_477 ?
O18 O20 O1 91.4(7) 2_477 2_477 ?
P1 O20 O22 56.8(4) . 2_477 ?
O18 O20 O22 91.7(6) 2_477 2_477 ?
O1 O20 O22 92.2(6) 2_477 2_477 ?
P1 O20 W6 124.4(5) . 2_477 ?
O18 O20 W6 130.7(6) 2_477 2_477 ?
O1 O20 W6 131.6(6) 2_477 2_477 ?
O22 O20 W6 67.6(5) 2_477 2_477 ?
P1 O20 V6 124.4(5) . 2_477 ?
O18 O20 V6 130.7(6) 2_477 2_477 ?
O1 O20 V6 131.6(6) 2_477 2_477 ?
O22 O20 V6 67.6(5) 2_477 2_477 ?
W6 O20 V6 0.000(18) 2_477 2_477 ?
P1 O20 W1 124.0(5) . 2_477 ?
O18 O20 W1 68.1(4) 2_477 2_477 ?
O1 O20 W1 131.0(6) 2_477 2_477 ?
O22 O20 W1 130.5(5) 2_477 2_477 ?
W6 O20 W1 91.5(3) 2_477 2_477 ?
V6 O20 W1 91.5(3) 2_477 2_477 ?
P1 O20 W4 124.3(5) . 2_477 ?
O18 O20 W4 131.3(6) 2_477 2_477 ?
O1 O20 W4 69.0(4) 2_477 2_477 ?
O22 O20 W4 131.5(5) 2_477 2_477 ?
W6 O20 W4 91.5(3) 2_477 2_477 ?
V6 O20 W4 91.5(3) 2_477 2_477 ?
W1 O20 W4 91.3(3) 2_477 2_477 ?
W4 O21 W6 141.0(4) . . ?
P1 O22 O20 53.1(4) . 2_477 ?
P1 O22 O1 53.8(4) . 2_477 ?
O20 O22 O1 88.3(6) 2_477 2_477 ?
P1 O22 O18 53.5(4) . 2_477 ?
O20 O22 O18 87.8(6) 2_477 2_477 ?
O1 O22 O18 88.5(6) 2_477 2_477 ?
P1 O22 W6 123.6(4) . . ?
O20 O22 W6 70.4(4) 2_477 . ?
O1 O22 W6 131.9(5) 2_477 . ?
O18 O22 W6 131.1(5) 2_477 . ?
P1 O22 W3 123.8(5) . . ?
O20 O22 W3 132.3(5) 2_477 . ?
O1 O22 W3 70.0(4) 2_477 . ?
O18 O22 W3 131.3(5) 2_477 . ?
W6 O22 W3 92.9(3) . . ?
P1 O22 W2 122.0(5) . . ?
O20 O22 W2 130.0(5) 2_477 . ?
O1 O22 W2 131.9(5) 2_477 . ?
O18 O22 W2 68.5(4) 2_477 . ?
W6 O22 W2 92.4(3) . . ?
W3 O22 W2 93.7(3) . . ?
C11 N11 C15 118.5(7) . . ?
C11 N11 Ag1 124.1(5) . . ?
C15 N11 Ag1 117.4(5) . . ?
C16 N12 C110 119.0(8) . . ?
C16 N12 Ag1 116.3(6) . . ?
C110 N12 Ag1 123.0(6) . . ?
N11 C11 C12 122.6(8) . . ?
N11 C11 H11 118.7 . . ?
C12 C11 H11 118.7 . . ?
C13 C12 C11 118.1(9) . . ?
C13 C12 H12 121.0 . . ?
C11 C12 H12 121.0 . . ?
C12 C13 C14 120.6(9) . . ?
C12 C13 H13 119.7 . . ?
C14 C13 H13 119.7 . . ?
C15 C14 C13 118.7(8) . . ?
C15 C14 H14 120.6 . . ?
C13 C14 H14 120.6 . . ?
N11 C15 C14 121.4(7) . . ?
N11 C15 C16 116.5(6) . . ?
C14 C15 C16 122.0(7) . . ?
N12 C16 C17 121.5(8) . . ?
N12 C16 C15 116.1(7) . . ?
C17 C16 C15 122.1(7) . . ?
C16 C17 C18 120.5(7) . . ?
C16 C17 H17 119.7 . . ?
C18 C17 H17 119.7 . . ?
C19 C18 C17 118.2(8) . . ?
C19 C18 H18 120.9 . . ?
C17 C18 H18 120.9 . . ?
C18 C19 C110 120.1(10) . . ?
C18 C19 H19 120.0 . . ?
C110 C19 H19 120.0 . . ?
N12 C110 C19 120.6(9) . . ?
N12 C110 H110 119.7 . . ?
C19 C110 H110 119.7 . . ?
C25 N21 C21 119.1(8) . . ?
C25 N21 Ag2 119.0(6) . . ?
C21 N21 Ag2 121.7(6) . . ?
C210 N22 C26 119.4(8) . . ?
C210 N22 Ag2 126.7(6) . . ?
C26 N22 Ag2 113.6(6) . . ?
N21 C21 C22 123.9(10) . . ?
N21 C21 H21 118.1 . . ?
C22 C21 H21 118.1 . . ?
C21 C22 C23 115.2(11) . . ?
C21 C22 H22 122.4 . . ?
C23 C22 H22 122.4 . . ?
C24 C23 C22 121.0(9) . . ?
C24 C23 H23 119.5 . . ?
C22 C23 H23 119.5 . . ?
C23 C24 C25 120.3(9) . . ?
C23 C24 H24 119.8 . . ?
C25 C24 H24 119.8 . . ?
N21 C25 C24 120.5(9) . . ?
N21 C25 C26 116.9(7) . . ?
C24 C25 C26 122.6(9) . . ?
N22 C26 C27 118.1(9) . . ?
N22 C26 C25 119.1(8) . . ?
C27 C26 C25 122.8(8) . . ?
C28 C27 C26 122.1(9) . . ?
C28 C27 H27 119.0 . . ?
C26 C27 H27 119.0 . . ?
C27 C28 C29 119.2(10) . . ?
C27 C28 H28 120.4 . . ?
C29 C28 H28 120.4 . . ?
C210 C29 C28 113.4(11) . . ?
C210 C29 H29 123.3 . . ?
C28 C29 H29 123.3 . . ?
N22 C210 C29 127.8(9) . . ?
N22 C210 H210 116.1 . . ?
C29 C210 H210 116.1 . . ?
C31 N31 C35 117.4(6) . . ?
C31 N31 Ag2 120.5(5) . . ?
C35 N31 Ag2 120.4(4) . . ?
C310 N32 C36 118.4(7) . . ?
C310 N32 Ag3 122.4(6) . . ?
C36 N32 Ag3 119.1(5) . . ?
N31 C31 C32 124.8(8) . . ?
N31 C31 H31 117.6 . . ?
C32 C31 H31 117.6 . . ?
C31 C32 C33 117.9(7) . . ?
C31 C32 H32 121.0 . . ?
C33 C32 H32 121.0 . . ?
C34 C33 C32 117.3(7) . . ?
C34 C33 H33 121.4 . . ?
C32 C33 H33 121.4 . . ?
C35 C34 C33 122.5(8) . . ?
C35 C34 H34 118.8 . . ?
C33 C34 H34 118.8 . . ?
C34 C35 N31 120.1(7) . . ?
C34 C35 C36 123.6(7) . . ?
N31 C35 C36 116.3(6) . . ?
C37 C36 N32 120.3(7) . . ?
C37 C36 C35 124.6(7) . . ?
N32 C36 C35 115.0(7) . . ?
C36 C37 C38 122.7(9) . . ?
C36 C37 H37 118.7 . . ?
C38 C37 H37 118.7 . . ?
C37 C38 C39 116.9(9) . . ?
C37 C38 H38 121.6 . . ?
C39 C38 H38 121.6 . . ?
C310 C39 C38 118.6(8) . . ?
C310 C39 H39 120.7 . . ?
C38 C39 H39 120.7 . . ?
N32 C310 C39 123.1(8) . . ?
N32 C310 H310 118.5 . . ?
C39 C310 H310 118.5 . . ?
C41 N41 C45 119.1(8) . . ?
C41 N41 Ag3 126.8(7) . . ?
C45 N41 Ag3 114.1(6) . . ?
C46 N42 C410 120.0(9) . . ?
C46 N42 Ag3 113.7(7) . . ?
C410 N42 Ag3 124.4(6) . . ?
N41 C41 C42 125.4(11) . . ?
N41 C41 H41 117.3 . . ?
C42 C41 H41 117.3 . . ?
C41 C42 C43 116.8(12) . . ?
C41 C42 H42 121.6 . . ?
C43 C42 H42 121.6 . . ?
C44 C43 C42 120.0(10) . . ?
C44 C43 H43 120.0 . . ?
C42 C43 H43 120.0 . . ?
C43 C44 C45 121.8(11) . . ?
C43 C44 H44 119.1 . . ?
C45 C44 H44 119.1 . . ?
N41 C45 C46 118.3(8) . . ?
N41 C45 C44 116.9(10) . . ?
C46 C45 C44 124.7(10) . . ?
N42 C46 C45 117.7(9) . . ?
N42 C46 C47 118.1(10) . . ?
C45 C46 C47 124.1(9) . . ?
C48 C47 C46 119.4(10) . . ?
C48 C47 H47 120.3 . . ?
C46 C47 H47 120.3 . . ?
C49 C48 C47 120.4(12) . . ?
C49 C48 H48 119.8 . . ?
C47 C48 H48 119.8 . . ?
C48 C49 C410 121.4(13) . . ?
C48 C49 H49 119.3 . . ?
C410 C49 H49 119.3 . . ?
N42 C410 C49 120.6(10) . . ?
N42 C410 H410 119.7 . . ?
C49 C410 H410 119.7 . . ?

loop_
_geom_bond_atom_site_label_1
_geom_bond_atom_site_label_2
_geom_bond_distance
_geom_bond_site_symmetry_2
_geom_bond_publ_flag
W1 O11 1.667(5) . ?
W1 O7 1.866(7) . ?
W1 O5 1.896(6) . ?
W1 O13 1.898(6) . ?
W1 O3 1.901(8) 2_477 ?
W1 O18 2.434(8) . ?
W1 O20 2.472(8) 2_477 ?
W2 O10 1.647(6) . ?
W2 O14 1.879(6) . ?
W2 O3 1.887(7) . ?
W2 O4 1.894(6) . ?
W2 O6 1.925(6) . ?
W2 O18 2.462(11) 2_477 ?
W2 O22 2.463(9) . ?
W3 O8 1.647(6) . ?
W3 O2 1.874(6) . ?
W3 O17 1.878(6) . ?
W3 O6 1.902(6) . ?
W3 O12 1.908(6) . ?
W3 O22 2.438(9) . ?
W3 O1 2.469(10) 2_477 ?
W4 O9 1.655(5) . ?
W4 O19 1.862(6) . ?
W4 O21 1.863(7) . ?
W4 O13 1.916(6) . ?
W4 O12 1.922(7) 2_477 ?
W4 O1 2.467(9) . ?
W4 O20 2.481(8) 2_477 ?
W5 O16 1.658(5) . ?
W5 O14 1.873(7) 2_477 ?
W5 O5 1.873(6) . ?
W5 O17 1.905(7) . ?
W5 O19 1.907(5) 2_477 ?
W5 O1 2.452(9) 2_477 ?
W5 O18 2.452(9) . ?
W6 O15 1.651(7) . ?
W6 O4 1.862(6) . ?
W6 O2 1.884(6) . ?
W6 O21 1.890(6) . ?
W6 O7 1.898(6) . ?
W6 O22 2.412(9) . ?
W6 O20 2.457(10) 2_477 ?
Ag1 N11 2.279(7) . ?
Ag1 N12 2.326(8) . ?
Ag1 O6 2.345(6) . ?
Ag1 O12 2.579(6) . ?
Ag2 N31 2.241(6) . ?
Ag2 N21 2.294(7) . ?
Ag2 N22 2.375(8) . ?
Ag3 N32 2.153(7) . ?
Ag3 N41 2.263(7) . ?
Ag3 N42 2.283(8) . ?
P1 O20 1.484(8) 2_477 ?
P1 O20 1.484(8) . ?
P1 O1 1.510(9) . ?
P1 O1 1.510(9) 2_477 ?
P1 O18 1.524(9) . ?
P1 O18 1.524(9) 2_477 ?
P1 O22 1.552(10) . ?
P1 O22 1.552(10) 2_477 ?
O1 O20 1.737(13) 2_477 ?
O1 O18 1.742(12) 2_477 ?
O1 O22 1.758(14) 2_477 ?
O1 V5 2.452(9) 2_477 ?
O1 W5 2.452(9) 2_477 ?
O1 W3 2.469(10) 2_477 ?
O1 V3 2.469(10) 2_477 ?
O3 V1 1.901(8) 2_477 ?
O3 W1 1.901(8) 2_477 ?
O12 V4 1.922(7) 2_477 ?
O12 W4 1.922(7) 2_477 ?
O14 V5 1.873(7) 2_477 ?
O14 W5 1.873(7) 2_477 ?
O18 O20 1.734(13) 2_477 ?
O18 O1 1.742(12) 2_477 ?
O18 O22 1.801(14) 2_477 ?
O18 V2 2.462(11) 2_477 ?
O18 W2 2.462(11) 2_477 ?
O19 V5 1.907(5) 2_477 ?
O19 W5 1.907(5) 2_477 ?
O20 O18 1.734(13) 2_477 ?
O20 O1 1.737(13) 2_477 ?
O20 O22 1.743(12) 2_477 ?
O20 W6 2.457(10) 2_477 ?
O20 V6 2.457(10) 2_477 ?
O20 W1 2.472(8) 2_477 ?
O20 W4 2.481(8) 2_477 ?
O22 O20 1.743(12) 2_477 ?
O22 O1 1.758(14) 2_477 ?
O22 O18 1.801(14) 2_477 ?
N11 C11 1.346(11) . ?
N11 C15 1.347(10) . ?
N12 C16 1.319(10) . ?
N12 C110 1.358(14) . ?
C11 C12 1.395(13) . ?
C11 H11 0.9300 . ?
C12 C13 1.338(13) . ?
C12 H12 0.9300 . ?
C13 C14 1.396(13) . ?
C13 H13 0.9300 . ?
C14 C15 1.376(11) . ?
C14 H14 0.9300 . ?
C15 C16 1.478(11) . ?
C16 C17 1.367(11) . ?
C17 C18 1.368(13) . ?
C17 H17 0.9300 . ?
C18 C19 1.353(13) . ?
C18 H18 0.9300 . ?
C19 C110 1.382(14) . ?
C19 H19 0.9300 . ?
C110 H110 0.9300 . ?
N21 C25 1.316(12) . ?
N21 C21 1.340(14) . ?
N22 C210 1.278(14) . ?
N22 C26 1.353(10) . ?
C21 C22 1.367(13) . ?
C21 H21 0.9300 . ?
C22 C23 1.413(15) . ?
C22 H22 0.9300 . ?
C23 C24 1.314(16) . ?
C23 H23 0.9300 . ?
C24 C25 1.389(12) . ?
C24 H24 0.9300 . ?
C25 C26 1.458(14) . ?
C26 C27 1.397(13) . ?
C27 C28 1.350(15) . ?
C27 H27 0.9300 . ?
C28 C29 1.430(13) . ?
C28 H28 0.9300 . ?
C29 C210 1.383(15) . ?
C29 H29 0.9300 . ?
C210 H210 0.9300 . ?
N31 C31 1.335(10) . ?
N31 C35 1.357(10) . ?
N32 C310 1.326(10) . ?
N32 C36 1.369(11) . ?
C31 C32 1.347(10) . ?
C31 H31 0.9300 . ?
C32 C33 1.391(13) . ?
C32 H32 0.9300 . ?
C33 C34 1.364(12) . ?
C33 H33 0.9300 . ?
C34 C35 1.350(10) . ?
C34 H34 0.9300 . ?
C35 C36 1.469(10) . ?
C36 C37 1.358(11) . ?
C37 C38 1.364(12) . ?
C37 H37 0.9300 . ?
C38 C39 1.405(15) . ?
C38 H38 0.9300 . ?
C39 C310 1.387(13) . ?
C39 H39 0.9300 . ?
C310 H310 0.9300 . ?
N41 C41 1.337(15) . ?
N41 C45 1.351(13) . ?
N42 C46 1.324(12) . ?
N42 C410 1.373(14) . ?
C41 C42 1.350(15) . ?
C41 H41 0.9300 . ?
C42 C43 1.398(18) . ?
C42 H42 0.9300 . ?
C43 C44 1.314(17) . ?
C43 H43 0.9300 . ?
C44 C45 1.454(13) . ?
C44 H44 0.9300 . ?
C45 C46 1.442(15) . ?
C46 C47 1.449(17) . ?
C47 C48 1.369(18) . ?
C47 H47 0.9300 . ?
C48 C49 1.287(16) . ?
C48 H48 0.9300 . ?
C49 C410 1.375(17) . ?
C49 H49 0.9300 . ?
C410 H410 0.9300 . ?
